data_4133957
loop_
_publ_author_name
'Shen, Dengke'
'Cooper, James A.'
'Li, Peng'
'Guo, Qing-Hui'
'Cai, Kang'
'Wang, Xingjie'
'Wu, Huang'
'Chen, Hongliang'
'Zhang, Long'
'Jiao, Yang'
'Qiu, Yunyan'
'Stern, Charlotte L.'
'Liu, Zhichang'
'Sue, Andrew C.-H.'
'Yang, Ying-Wei'
'Alsubaie, Fehaid M.'
'Farha, Omar K.'
'Stoddart, J. Fraser'

_publ_section_title
;
 Organic Counteranion Co-assembly Strategy for the Formation of
 \g-Cyclodextrin-Containing Hybrid Frameworks.
;
_journal_issue 4
_journal_name_full 'Journal of the American Chemical Society'
_journal_page_first 2042
_journal_page_last 2050
_journal_paper_doi 10.1021/jacs.9b12527
_journal_volume 142
_journal_year 2020
_chemical_absolute_configuration ad
_chemical_formula_moiety 'C48 H80 K2 O40'
_chemical_formula_sum 'C48 H80 K2 O40'
_chemical_formula_weight 1375.32
_space_group_crystal_system cubic
_space_group_IT_number 211
_space_group_name_Hall 'I 4 2 3'
_space_group_name_H-M_alt 'I 4 3 2'
_atom_sites_solution_hydrogens geom
_atom_sites_solution_primary dual
_audit_creation_date 2019-05-22
_audit_creation_method
;
Olex2 1.2
(compiled 2018.05.29 svn.r3508 for OlexSys, GUI svn.r5506)
;
_cell_angle_alpha 90
_cell_angle_beta 90
_cell_angle_gamma 90
_cell_formula_units_Z 12
_cell_length_a 31.0134(14)
_cell_length_b 31.0134(14)
_cell_length_c 31.0134(14)
_cell_measurement_reflns_used 9970
_cell_measurement_temperature 100(2)
_cell_measurement_theta_max 19.300
_cell_measurement_theta_min 2.275
_cell_volume 29830(2)
_computing_cell_refinement 'SAINT V8.34A (Bruker, 2017)'
_computing_data_collection 'APEX2 V2017.3 (Bruker, 2017)'
_computing_data_reduction 'SAINT V8.38A (?, 2016)'
_computing_molecular_graphics 'Olex2 (Dolomanov et al., 2009)'
_computing_publication_material 'Olex2 (Dolomanov et al., 2009)'
_computing_structure_refinement 'XL (Sheldrick, 2008)'
_computing_structure_solution 'ShelXD (Sheldrick, 2008)'
_diffrn_ambient_temperature 100.07
_diffrn_detector_area_resol_mean 8
_diffrn_measured_fraction_theta_full 1.000
_diffrn_measured_fraction_theta_max 0.999
_diffrn_measurement_device_type 'Bruker Kappa APEX CCD area detector'
_diffrn_measurement_method '\w and \f scans'
_diffrn_radiation_monochromator Triumph
_diffrn_radiation_type MoK\a
_diffrn_radiation_wavelength 0.71073
_diffrn_reflns_av_R_equivalents 0.0482
_diffrn_reflns_av_unetI/netI 0.0208
_diffrn_reflns_Laue_measured_fraction_full 1.000
_diffrn_reflns_Laue_measured_fraction_max 0.999
_diffrn_reflns_limit_h_max 37
_diffrn_reflns_limit_h_min -18
_diffrn_reflns_limit_k_max 36
_diffrn_reflns_limit_k_min -37
_diffrn_reflns_limit_l_max 37
_diffrn_reflns_limit_l_min -36
_diffrn_reflns_number 59302
_diffrn_reflns_point_group_measured_fraction_full 1.000
_diffrn_reflns_point_group_measured_fraction_max 0.999
_diffrn_reflns_theta_full 25.242
_diffrn_reflns_theta_max 25.290
_diffrn_reflns_theta_min 0.928
_diffrn_source 'sealed tube'
_exptl_absorpt_coefficient_mu 0.161
_exptl_absorpt_correction_T_max 0.7452
_exptl_absorpt_correction_T_min 0.6984
_exptl_absorpt_correction_type multi-scan
_exptl_absorpt_process_details
'SADABS-2016/2 (Bruker,2016/2) was used for absorption correction. wR2(int) was 0.0589 before and 0.0457 after correction. The Ratio of minimum to maximum transmission is 0.9372. The \l/2 correction factor is Not present.'
_exptl_crystal_colour colourless
_exptl_crystal_colour_primary colourless
_exptl_crystal_density_diffrn 0.919
_exptl_crystal_description block
_exptl_crystal_F_000 8712
_exptl_crystal_recrystallization_method 'The material was recrystallised from --- by as supplied'
_exptl_crystal_size_max 0.532
_exptl_crystal_size_mid 0.294
_exptl_crystal_size_min 0.232
_refine_diff_density_max 0.361
_refine_diff_density_min -0.408
_refine_diff_density_rms 0.112
_refine_ls_abs_structure_details
;
 Flack x determined using 1092 quotients [(I+)-(I-)]/[(I+)+(I-)]
 (Parsons, Flack and Wagner, Acta Cryst. B69 (2013) 249-259).
;
_refine_ls_abs_structure_Flack 0.061(16)
_refine_ls_extinction_method none
_refine_ls_goodness_of_fit_ref 1.347
_refine_ls_hydrogen_treatment constr
_refine_ls_matrix_type full
_refine_ls_number_parameters 204
_refine_ls_number_reflns 4557
_refine_ls_number_restraints 0
_refine_ls_restrained_S_all 1.347
_refine_ls_R_factor_all 0.1369
_refine_ls_R_factor_gt 0.1085
_refine_ls_shift/su_max 0.001
_refine_ls_shift/su_mean 0.000
_refine_ls_structure_factor_coef Fsqd
_refine_ls_weighting_details 'w=1/[\s^2^(Fo^2^)+(0.2000P)^2^] where P=(Fo^2^+2Fc^2^)/3'
_refine_ls_weighting_scheme calc
_refine_ls_wR_factor_gt 0.3079
_refine_ls_wR_factor_ref 0.3410
_reflns_Friedel_coverage 0.747
_reflns_Friedel_fraction_full 1.000
_reflns_Friedel_fraction_max 0.998
_reflns_number_gt 3243
_reflns_number_total 4557
_reflns_threshold_expression 'I > 2\s(I)'
_cod_data_source_file ja9b12527_si_004.cif
_cod_data_source_block cx1545
_cod_depositor_comments 'Adding full bibliography for 4133954--4133957.cif.'
_cod_original_cell_volume 29830(4)
_cod_database_code 4133957
_shelx_shelxl_version_number 2017/1
_shelx_space_group_comment
;
The symmetry employed for this shelxl refinement is uniquely defined
by the following loop, which should always be used as a source of
symmetry information in preference to the above space-group names.
They are only intended as comments.
;
_shelx_estimated_absorpt_t_max 0.964
_shelx_estimated_absorpt_t_min 0.919
_olex2_refinement_description
;
1. Fixed Uiso
 At 1.2 times of:
  All C(H) groups, All C(H,H) groups
 At 1.5 times of:
  All O(H) groups
2.a Ternary CH refined with riding coordinates:
 C1(H1A), C2(H2A), C3(H3), C4(H4), C5(H5), C7(H7), C8(H8), C9(H9), C10(H10A),
 C11(H11)
2.b Secondary CH2 refined with riding coordinates:
 C6(H6A,H6B), C12(H12A,H12B)
2.c Tetrahedral OH refined with riding coordinates:
 O1(H1), O2(H2), O4(H4A), O6(H6), O7(H7A), O10(H10)
;
_olex2_date_sample_data_collection 2019-04-24
_olex2_date_sample_submission 2019-04-18
_olex2_diffrn_ambient_temperature_device 'Oxford Cryosystems'
_olex2_exptl_crystal_mounting_method 'The crystal was mounted on a MITIGEN holder with Paratone oil'
_olex2_submission_original_sample_id cx1545
_olex2_submission_special_instructions 'No special instructions were received'

loop_
_space_group_symop_operation_xyz
'x, y, z'
'-x, -y, z'
'-x, y, -z'
'x, -y, -z'
'z, x, y'
'z, -x, -y'
'-z, -x, y'
'-z, x, -y'
'y, z, x'
'-y, z, -x'
'y, -z, -x'
'-y, -z, x'
'y, x, -z'
'-y, -x, -z'
'y, -x, z'
'-y, x, z'
'x, z, -y'
'-x, z, y'
'-x, -z, -y'
'x, -z, y'
'z, y, -x'
'z, -y, x'
'-z, y, x'
'-z, -y, -x'
'x+1/2, y+1/2, z+1/2'
'-x+1/2, -y+1/2, z+1/2'
'-x+1/2, y+1/2, -z+1/2'
'x+1/2, -y+1/2, -z+1/2'
'z+1/2, x+1/2, y+1/2'
'z+1/2, -x+1/2, -y+1/2'
'-z+1/2, -x+1/2, y+1/2'
'-z+1/2, x+1/2, -y+1/2'
'y+1/2, z+1/2, x+1/2'
'-y+1/2, z+1/2, -x+1/2'
'y+1/2, -z+1/2, -x+1/2'
'-y+1/2, -z+1/2, x+1/2'
'y+1/2, x+1/2, -z+1/2'
'-y+1/2, -x+1/2, -z+1/2'
'y+1/2, -x+1/2, z+1/2'
'-y+1/2, x+1/2, z+1/2'
'x+1/2, z+1/2, -y+1/2'
'-x+1/2, z+1/2, y+1/2'
'-x+1/2, -z+1/2, -y+1/2'
'x+1/2, -z+1/2, y+1/2'
'z+1/2, y+1/2, -x+1/2'
'z+1/2, -y+1/2, x+1/2'
'-z+1/2, y+1/2, x+1/2'
'-z+1/2, -y+1/2, -x+1/2'

loop_
_atom_site_label
_atom_site_type_symbol
_atom_site_fract_x
_atom_site_fract_y
_atom_site_fract_z
_atom_site_U_iso_or_equiv
_atom_site_adp_type
_atom_site_occupancy
_atom_site_site_symmetry_order
_atom_site_calc_flag
_atom_site_refinement_flags_posn
_atom_site_refinement_flags_adp
_atom_site_refinement_flags_occupancy
K1 K -0.500000 -0.81104(5) 0.18896(5) 0.0950(10) Uani 1 2 d S T P
O1 O -0.3012(2) -0.6374(2) 0.0787(5) 0.192(6) Uani 1 1 d . . .
H1 H -0.316542 -0.637065 0.056419 0.288 Uiso 1 1 calc R . .
O2 O -0.3793(2) -0.6875(2) 0.0651(3) 0.131(3) Uani 1 1 d . . .
H2 H -0.405532 -0.687773 0.058501 0.196 Uiso 1 1 calc R . .
O3 O -0.3412(2) -0.6454(2) 0.1857(4) 0.153(4) Uani 1 1 d . . .
O4 O -0.3929(4) -0.7075(5) 0.2317(6) 0.251(10) Uani 1 1 d . . .
H4A H -0.383302 -0.711239 0.256710 0.376 Uiso 1 1 calc R . .
O5 O -0.44199(15) -0.67581(15) 0.1352(3) 0.106(2) Uani 1 1 d . . .
O6 O -0.4669(4) -0.7056(3) 0.0556(4) 0.168(4) Uani 1 1 d . . .
H6 H -0.481017 -0.686350 0.042854 0.253 Uiso 1 1 calc R . .
O7 O -0.5529(3) -0.6872(4) 0.0620(3) 0.145(3) Uani 1 1 d . . .
H7A H -0.567099 -0.664433 0.058219 0.218 Uiso 1 1 calc R . .
O8 O -0.58540(16) -0.66455(15) 0.1443(2) 0.095(2) Uani 1 1 d . . .
O9 O -0.48685(16) -0.72463(18) 0.1722(2) 0.0918(18) Uani 1 1 d . . .
O10 O -0.5584(2) -0.7487(2) 0.2203(2) 0.104(2) Uani 1 1 d . . .
H10 H -0.571080 -0.753824 0.243708 0.155 Uiso 1 1 calc R . .
C1 C -0.3193(2) -0.6266(3) 0.1541(6) 0.136(6) Uani 1 1 d . . .
H1A H -0.288056 -0.624803 0.161724 0.163 Uiso 1 1 calc R . .
C2 C -0.3256(3) -0.6538(3) 0.1139(5) 0.138(6) Uani 1 1 d . . .
H2A H -0.314368 -0.683351 0.120412 0.165 Uiso 1 1 calc R . .
C3 C -0.3724(3) -0.6582(2) 0.1039(5) 0.121(5) Uani 1 1 d . . .
H3 H -0.384156 -0.629040 0.096902 0.145 Uiso 1 1 calc R . .
C4 C -0.3981(3) -0.6767(2) 0.1441(5) 0.124(5) Uani 1 1 d . . .
H4 H -0.388775 -0.707019 0.149950 0.149 Uiso 1 1 calc R . .
C5 C -0.3892(3) -0.6494(4) 0.1826(5) 0.134(5) Uani 1 1 d . . .
H5 H -0.400714 -0.619986 0.176161 0.161 Uiso 1 1 calc R . .
C6 C -0.4062(4) -0.6621(5) 0.2263(7) 0.205(10) Uani 1 1 d . . .
H6A H -0.393419 -0.643788 0.249193 0.246 Uiso 1 1 calc R . .
H6B H -0.437939 -0.659343 0.227427 0.246 Uiso 1 1 calc R . .
C7 C -0.4625(3) -0.7157(3) 0.1363(3) 0.088(3) Uani 1 1 d . . .
H7 H -0.439965 -0.738603 0.133586 0.105 Uiso 1 1 calc R . .
C8 C -0.4878(4) -0.7156(3) 0.0975(3) 0.111(4) Uani 1 1 d . . .
H8 H -0.500679 -0.745047 0.094671 0.133 Uiso 1 1 calc R . .
C9 C -0.5265(2) -0.6826(3) 0.0990(4) 0.109(4) Uani 1 1 d . . .
H9 H -0.515039 -0.652518 0.100635 0.130 Uiso 1 1 calc R . .
C10 C -0.5505(2) -0.6940(2) 0.1419(3) 0.073(2) Uani 1 1 d . . .
H10A H -0.562778 -0.723696 0.138808 0.087 Uiso 1 1 calc R . .
C11 C -0.5207(2) -0.6942(2) 0.1789(3) 0.080(2) Uani 1 1 d . . .
H11 H -0.507929 -0.664784 0.182316 0.096 Uiso 1 1 calc R . .
C12 C -0.5418(4) -0.7074(3) 0.2212(3) 0.104(3) Uani 1 1 d . . .
H12A H -0.520295 -0.705352 0.244620 0.125 Uiso 1 1 calc R . .
H12B H -0.565433 -0.686958 0.227789 0.125 Uiso 1 1 calc R . .

loop_
_atom_site_aniso_label
_atom_site_aniso_U_11
_atom_site_aniso_U_22
_atom_site_aniso_U_33
_atom_site_aniso_U_23
_atom_site_aniso_U_13
_atom_site_aniso_U_12
K1 0.128(2) 0.0788(10) 0.0788(10) -0.0035(12) 0.0175(11) -0.0175(11)
O1 0.084(4) 0.084(4) 0.407(18) -0.067(7) 0.117(8) -0.031(4)
O2 0.093(5) 0.088(4) 0.212(8) -0.049(5) 0.046(5) -0.022(3)
O3 0.076(4) 0.079(4) 0.303(12) 0.074(6) -0.039(5) -0.035(3)
O4 0.143(8) 0.233(14) 0.38(2) 0.150(16) -0.050(11) -0.078(9)
O5 0.050(3) 0.046(2) 0.223(8) 0.001(3) 0.039(4) -0.001(2)
O6 0.181(9) 0.132(6) 0.193(9) -0.021(6) 0.104(8) 0.048(6)
O7 0.118(6) 0.174(8) 0.144(7) -0.036(6) -0.019(5) 0.015(6)
O8 0.061(3) 0.049(2) 0.174(6) -0.027(3) 0.036(3) -0.010(2)
O9 0.060(3) 0.072(3) 0.143(5) 0.004(3) 0.021(3) -0.004(2)
O10 0.109(4) 0.112(4) 0.091(4) 0.001(3) 0.039(3) -0.021(4)
C1 0.033(3) 0.057(5) 0.319(18) 0.041(8) 0.019(6) -0.002(3)
C2 0.088(6) 0.049(4) 0.276(17) 0.027(7) 0.062(8) 0.023(4)
C3 0.069(5) 0.048(4) 0.245(14) 0.004(6) 0.062(7) 0.012(3)
C4 0.066(5) 0.028(3) 0.277(15) 0.020(6) 0.033(7) -0.003(3)
C5 0.074(5) 0.109(8) 0.219(14) 0.077(10) 0.000(7) -0.039(5)
C6 0.118(9) 0.191(14) 0.31(2) 0.184(15) -0.074(11) -0.099(9)
C7 0.072(5) 0.075(5) 0.116(7) 0.001(4) 0.012(5) 0.042(4)
C8 0.145(9) 0.077(5) 0.112(7) -0.030(5) 0.060(7) 0.015(5)
C9 0.038(3) 0.121(7) 0.167(9) -0.066(7) 0.011(5) 0.003(4)
C10 0.066(4) 0.058(4) 0.094(5) -0.021(4) 0.026(4) -0.010(3)
C11 0.056(4) 0.065(4) 0.118(6) -0.028(4) -0.003(4) -0.019(3)
C12 0.153(9) 0.059(4) 0.100(6) -0.007(4) 0.029(6) -0.024(5)

loop_
_atom_type_symbol
_atom_type_description
_atom_type_scat_dispersion_real
_atom_type_scat_dispersion_imag
_atom_type_scat_source
C C 0.0033 0.0016 'International Tables Vol C Tables 4.2.6.8 and 6.1.1.4'
H H 0.0000 0.0000 'International Tables Vol C Tables 4.2.6.8 and 6.1.1.4'
K K 0.2009 0.2494 'International Tables Vol C Tables 4.2.6.8 and 6.1.1.4'
O O 0.0106 0.0060 'International Tables Vol C Tables 4.2.6.8 and 6.1.1.4'

loop_
_geom_angle_atom_site_label_1
_geom_angle_atom_site_label_2
_geom_angle_atom_site_label_3
_geom_angle
_geom_angle_site_symmetry_1
_geom_angle_site_symmetry_3
O1 K1 O1 143.7(4) 32_444 46_435
O2 K1 O1 59.51(18) 32_444 32_444
O2 K1 O1 100.5(3) 32_444 46_435
O2 K1 O1 59.51(18) 46_435 46_435
O2 K1 O1 100.5(3) 46_435 32_444
O2 K1 O2 117.0(4) 32_444 46_435
O9 K1 O1 85.36(18) 18_446 46_435
O9 K1 O1 115.2(2) . 46_435
O9 K1 O1 85.36(18) . 32_444
O9 K1 O1 115.2(2) 18_446 32_444
O9 K1 O2 143.3(2) 18_446 46_435
O9 K1 O2 77.10(18) . 46_435
O9 K1 O2 77.10(18) 18_446 32_444
O9 K1 O2 143.3(2) . 32_444
O9 K1 O9 112.8(3) 18_446 .
O9 K1 O10 72.5(2) 18_446 .
O9 K1 O10 72.5(2) . 18_446
O9 K1 O10 59.64(17) 18_446 18_446
O9 K1 O10 59.64(17) . .
O10 K1 O1 65.3(3) 18_446 46_435
O10 K1 O1 150.6(3) 18_446 32_444
O10 K1 O1 65.3(3) . 32_444
O10 K1 O1 150.6(3) . 46_435
O10 K1 O2 93.3(2) . 32_444
O10 K1 O2 134.67(17) . 46_435
O10 K1 O2 134.67(17) 18_446 32_444
O10 K1 O2 93.3(2) 18_446 46_435
O10 K1 O10 86.5(3) . 18_446
C2 O1 K1 112.8(7) . 35_544
C3 O2 K1 117.0(4) . 35_544
C1 O3 C5 119.8(9) . .
C4 O5 C7 115.2(5) . .
C1 O8 C10 118.4(5) 15_545 .
C7 O9 K1 115.5(5) . .
C7 O9 C11 113.0(6) . .
C11 O9 K1 120.4(4) . .
C12 O10 K1 113.8(6) . .
O3 C1 O8 112.3(8) . 16_455
O3 C1 C2 107.2(8) . .
O8 C1 C2 106.3(11) 16_455 .
O1 C2 C1 111.2(9) . .
O1 C2 C3 113.2(13) . .
C3 C2 C1 110.2(8) . .
O2 C3 C4 109.7(7) . .
C2 C3 O2 110.7(8) . .
C2 C3 C4 111.1(12) . .
O5 C4 C3 109.1(10) . .
O5 C4 C5 109.2(8) . .
C5 C4 C3 109.4(7) . .
O3 C5 C6 108.1(10) . .
C4 C5 O3 106.4(11) . .
C4 C5 C6 120.6(10) . .
O4 C6 C5 104.6(18) . .
O5 C7 C8 103.1(8) . .
O9 C7 O5 116.8(8) . .
O9 C7 C8 112.3(8) . .
O6 C8 C9 102.9(9) . .
C7 C8 O6 119.7(11) . .
C7 C8 C9 113.0(7) . .
O7 C9 C8 110.5(8) . .
O7 C9 C10 112.9(7) . .
C10 C9 C8 104.0(9) . .
O8 C10 C9 105.3(7) . .
O8 C10 C11 116.0(6) . .
C11 C10 C9 111.3(6) . .
O9 C11 C10 110.5(6) . .
O9 C11 C12 105.4(8) . .
C10 C11 C12 113.7(7) . .
O10 C12 C11 113.2(7) . .

loop_
_geom_bond_atom_site_label_1
_geom_bond_atom_site_label_2
_geom_bond_distance
_geom_bond_site_symmetry_2
K1 O1 2.934(13) 32_444
K1 O1 2.934(13) 46_435
K1 O2 2.925(7) 46_435
K1 O2 2.925(7) 32_444
K1 O9 2.760(6) .
K1 O9 2.760(6) 18_446
K1 O10 2.821(7) 18_446
K1 O10 2.821(7) .
O1 C2 1.422(17) .
O2 C3 1.523(16) .
O3 C1 1.328(15) .
O3 C5 1.495(12) .
O4 C6 1.48(2) .
O5 C4 1.390(11) .
O5 C7 1.391(11) .
O6 C8 1.484(14) .
O7 C9 1.418(14) .
O8 C1 1.404(10) 15_545
O8 C10 1.418(9) .
O9 C7 1.373(11) .
O9 C11 1.427(9) .
O10 C12 1.380(11) .
C1 C2 1.52(2) .
C2 C3 1.491(16) .
C3 C4 1.585(16) .
C4 C5 1.488(19) .
C5 C6 1.51(2) .
C7 C8 1.438(14) .
C8 C9 1.578(13) .
C9 C10 1.564(14) .
C10 C11 1.476(12) .
C11 C12 1.521(13) .

loop_
_smtbx_masks_void_nr
_smtbx_masks_void_average_x
_smtbx_masks_void_average_y
_smtbx_masks_void_average_z
_smtbx_masks_void_volume
_smtbx_masks_void_count_electrons
1 -0.144 -0.047 -0.561 14248.7 5266.7
